data_4516976
loop_
_publ_author_name
'Sampson, Jessica'
'Choi, Gyeongshin'
'Akhtar, Muhammed Naseem'
'Jaseer, E. A.'
'Theravalappil, Rajesh'
'Garcia, Nestor'
'Agapie, Theodor'

_publ_section_title
;
 Early Metal Di(pyridyl) Pyrrolide Complexes with Second Coordination
 Sphere Arene-\p Interactions: Ligand Binding and Ethylene Polymerization.
;
_journal_issue 14
_journal_name_full 'ACS omega'
_journal_page_first 15879
_journal_page_last 15892
_journal_paper_doi 10.1021/acsomega.9b01788
_journal_volume 4
_journal_year 2019
_chemical_formula_moiety 'C50 H54 N5 Si4 Y, 0.5(C6 H6)'
_chemical_formula_sum 'C53 H57 N5 Si4 Y'
_chemical_formula_weight 965.30
_space_group_crystal_system triclinic
_space_group_IT_number 2
_space_group_name_Hall '-P 1'
_space_group_name_H-M_alt 'P -1'
_atom_sites_solution_hydrogens geom
_atom_sites_solution_primary dual
_audit_creation_date 2019-03-05
_audit_creation_method
;
Olex2 1.2
(compiled 2018.05.29 svn.r3508 for OlexSys, GUI svn.r5506)
;
_cell_angle_alpha 66.153(4)
_cell_angle_beta 86.673(4)
_cell_angle_gamma 89.451(4)
_cell_formula_units_Z 4
_cell_length_a 12.8334(15)
_cell_length_b 18.935(2)
_cell_length_c 21.972(2)
_cell_measurement_reflns_used 5784
_cell_measurement_temperature 100(2)
_cell_measurement_theta_max 25.647
_cell_measurement_theta_min 2.353
_cell_volume 4874.6(9)
_computing_cell_refinement 'SAINT v8.37A (Bruker, 2015)'
_computing_data_reduction 'SAINT v8.37A (Bruker, 2015)'
_computing_molecular_graphics 'Olex2 (Dolomanov et al., 2009)'
_computing_publication_material 'Olex2 (Dolomanov et al., 2009)'
_computing_structure_refinement 'ShelXL (Sheldrick, 2015)'
_computing_structure_solution 'XT (Sheldrick, 2015)'
_diffrn_ambient_temperature 100.0
_diffrn_measured_fraction_theta_full 0.987
_diffrn_measured_fraction_theta_max 0.976
_diffrn_measurement_device_type 'Bruker APEX-II CCD'
_diffrn_measurement_method '\f and \w scans'
_diffrn_radiation_type MoK\a
_diffrn_radiation_wavelength 0.71073
_diffrn_reflns_av_unetI/netI 0.0707
_diffrn_reflns_Laue_measured_fraction_full 0.987
_diffrn_reflns_Laue_measured_fraction_max 0.976
_diffrn_reflns_limit_h_max 16
_diffrn_reflns_limit_h_min -16
_diffrn_reflns_limit_k_max 24
_diffrn_reflns_limit_k_min -22
_diffrn_reflns_limit_l_max 28
_diffrn_reflns_limit_l_min 0
_diffrn_reflns_number 23285
_diffrn_reflns_point_group_measured_fraction_full 0.987
_diffrn_reflns_point_group_measured_fraction_max 0.976
_diffrn_reflns_theta_full 25.242
_diffrn_reflns_theta_max 27.608
_diffrn_reflns_theta_min 1.015
_diffrn_standards_number 0
_exptl_absorpt_coefficient_mu 1.336
_exptl_absorpt_correction_T_max 0.746
_exptl_absorpt_correction_T_min 0.666
_exptl_absorpt_correction_type multi-scan
_exptl_absorpt_process_details
;
 TWINABS-2012/1 (Bruker,2012) was used for absorption correction.

Final HKLF 4 output contains 150742 reflections, Rint = 0.0585
 (46063 with I > 3sig(I), Rint = 0.0309)
;
_exptl_crystal_colour yellow
_exptl_crystal_colour_primary yellow
_exptl_crystal_density_diffrn 1.315
_exptl_crystal_description block
_exptl_crystal_F_000 2020
_exptl_crystal_size_max 0.29
_exptl_crystal_size_mid 0.22
_exptl_crystal_size_min 0.17
_refine_diff_density_max 0.448
_refine_diff_density_min -0.523
_refine_diff_density_rms 0.087
_refine_ls_extinction_method none
_refine_ls_goodness_of_fit_ref 1.124
_refine_ls_hydrogen_treatment constr
_refine_ls_matrix_type full
_refine_ls_number_parameters 1271
_refine_ls_number_reflns 23285
_refine_ls_number_restraints 134
_refine_ls_restrained_S_all 1.128
_refine_ls_R_factor_all 0.0854
_refine_ls_R_factor_gt 0.0497
_refine_ls_shift/su_max 0.001
_refine_ls_shift/su_mean 0.000
_refine_ls_structure_factor_coef Fsqd
_refine_ls_weighting_details 'w=1/[\s^2^(Fo^2^)+(0.0668P)^2^+3.3620P] where P=(Fo^2^+2Fc^2^)/3'
_refine_ls_weighting_scheme calc
_refine_ls_wR_factor_gt 0.1291
_refine_ls_wR_factor_ref 0.1431
_reflns_Friedel_coverage 0.000
_reflns_number_gt 17452
_reflns_number_total 23285
_reflns_threshold_expression 'I > 2\s(I)'
_cod_data_source_file ao9b01788_si_001.cif
_cod_data_source_block DPPYTMDS2
_cod_original_cell_volume 4874.6(10)
_cod_database_code 4516976
_shelx_shelxl_version_number 2018/3
_shelx_space_group_comment
;
The symmetry employed for this shelxl refinement is uniquely defined
by the following loop, which should always be used as a source of
symmetry information in preference to the above space-group names.
They are only intended as comments.
;
_shelx_estimated_absorpt_t_max 0.805
_shelx_estimated_absorpt_t_min 0.698
_olex2_refinement_description
;
1. Twinned data refinement
 Scales: 0.7344(7)
 0.2656(7)
2. Fixed Uiso
 At 1.2 times of:
  All C(H) groups, All Si(H) groups
 At 1.5 times of:
  All C(H,H,H) groups, All C(H,H,H,H,H,H) groups
3. Uiso/Uaniso restraints and constraints
N4A \\sim Si4A \\sim Si5A \\sim C51A \\sim C50A: within 2A with sigma of 0.01
and sigma for terminal atoms of 0.02
C16A \\sim C17A \\sim C18A \\sim C19A \\sim C20A \\sim C21A \\sim C22A \\sim
C23A \\sim C24A \\sim C29A \\sim C28A \\sim C27A \\sim C26A \\sim C25A: within
2A with sigma of 0.01 and sigma for terminal atoms of 0.02
4. Rigid body (RIGU) restrains
 C50A, Si5A
 with sigma for 1-2 distances of 0.001 and sigma for 1-3 distances of 0.001
5. Others
 Sof(Si1B)=Sof(H1B)=Sof(C45B)=Sof(H45a)=Sof(H45b)=Sof(H45c)=Sof(Si4B)=
 Sof(H4Ba)=Sof(C49B)=Sof(H49a)=Sof(H49b)=Sof(H49c)=Sof(C48B)=Sof(H48a)=
 Sof(H48b)=Sof(H48c)=Sof(C44B)=Sof(H44a)=Sof(H44b)=Sof(H44c)=1-FVAR(1)
 Sof(C51B)=Sof(H51a)=Sof(H51b)=Sof(H51c)=Sof(Si3B)=Sof(H3Ba)=Sof(C47B)=
 Sof(H47a)=Sof(H47b)=Sof(H47c)=Sof(Si2B)=Sof(H2B)=Sof(C50B)=Sof(H50a)=Sof(H50b)=
 Sof(H50c)=Sof(C46B)=Sof(H46a)=Sof(H46b)=Sof(H46c)=FVAR(1)
 Sof(H51g)=Sof(H51h)=Sof(H51i)=Sof(Si5A)=Sof(H5Aa)=Sof(C50A)=Sof(H50d)=
 Sof(H50e)=Sof(H50f)=1-FVAR(2)
 Sof(Si4A)=Sof(H4Aa)=Sof(C49A)=Sof(H49d)=Sof(H49e)=Sof(H49f)=Sof(H51d)=
 Sof(H51e)=Sof(H51f)=FVAR(2)
 Sof(H52d)=Sof(H52e)=Sof(H52f)=Sof(C54B)=Sof(H54a)=Sof(H54b)=Sof(H54c)=
 Sof(Si6B)=Sof(H6B)=1-FVAR(3)
 Sof(H52a)=Sof(H52b)=Sof(H52c)=Sof(C53B)=Sof(H53a)=Sof(H53b)=Sof(H53c)=
 Sof(Si5B)=Sof(H5Ba)=FVAR(3)
 Sof(H55d)=Sof(H55e)=Sof(H55f)=Sof(C57B)=Sof(H57a)=Sof(H57b)=Sof(H57c)=
 Sof(Si8B)=Sof(H8B)=1-FVAR(4)
 Sof(H55a)=Sof(H55b)=Sof(H55c)=Sof(C58B)=Sof(H58a)=Sof(H58b)=Sof(H58c)=
 Sof(Si7B)=Sof(H7B)=FVAR(4)
6.a Ternary CH refined with riding coordinates:
 Si2A(H2A), Si3A(H3A), Si1A(H1A), Si3B(H3Ba), Si1B(H1B), Si2B(H2B), Si4B(H4Ba),
  Si4A(H4Aa), Si5A(H5Aa), Si7B(H7B), Si8B(H8B), Si6B(H6B), Si5B(H5Ba)
6.b Aromatic/amide H refined with riding coordinates:
 C23B(H23B), C12B(H12B), C13B(H13B), C32B(H32B), C3A(H3Aa), C18B(H18B),
 C28B(H28B), C32A(H32A), C37A(H37A), C4A(H4A), C9A(H9A), C8A(H8A), C4B(H4B),
 C5B(H5B), C3B(H3B), C9B(H9B), C21B(H21B), C56B(H56B), C20B(H20B), C5A(H5A),
 C19B(H19B), C25B(H25B), C33B(H33B), C14B(H14B), C42A(H42A), C37B(H37B),
 C42B(H42B), C35B(H35B), C39A(H39A), C14A(H14A), C39B(H39B), C12A(H12A),
 C34B(H34B), C33A(H33A), C27B(H27B), C13A(H13A), C35A(H35A), C40B(H40B),
 C26B(H26B), C41B(H41B), C41A(H41A), C25A(H25A), C40A(H40A), C34A(H34A),
 C61(H61), C60(H60), C62(H62), C64(H64), C63(H63), C65(H65), C21A(H21A),
 C19A(H19A), C18A(H18A), C23A(H23A), C20A(H20A), C26A(H26A), C27A(H27A),
 C28A(H28A)
6.c Idealised Me refined as rotating group:
 C46A(H46d,H46e,H46f), C48A(H48d,H48e,H48f), C45A(H45d,H45e,H45f), C52A(H52g,
 H52h,H52i), C47A(H47d,H47e,H47f), C44A(H44d,H44e,H44f), C51B(H51a,H51b,H51c),
 C47B(H47a,H47b,H47c), C45B(H45a,H45b,H45c), C49B(H49a,H49b,H49c), C50B(H50a,
 H50b,H50c), C48B(H48a,H48b,H48c), C46B(H46a,H46b,H46c), C44B(H44a,H44b,H44c),
 C49A(H49d,H49e,H49f), C51A(H51d,H51e,H51f), C51A(H51g,H51h,H51i), C52B(H52d,
 H52e,H52f), C52B(H52a,H52b,H52c), C55B(H55a,H55b,H55c), C55B(H55d,H55e,H55f),
 C57B(H57a,H57b,H57c), C50A(H50d,H50e,H50f), C58B(H58a,H58b,H58c), C53B(H53a,
 H53b,H53c), C54B(H54a,H54b,H54c)
;
_olex2_submission_special_instructions 'No special instructions were received'

loop_
_space_group_symop_operation_xyz
'x, y, z'
'-x, -y, -z'

loop_
_atom_site_label
_atom_site_type_symbol
_atom_site_fract_x
_atom_site_fract_y
_atom_site_fract_z
_atom_site_U_iso_or_equiv
_atom_site_adp_type
_atom_site_occupancy
_atom_site_site_symmetry_order
_atom_site_calc_flag
_atom_site_refinement_flags_posn
_atom_site_refinement_flags_adp
_atom_site_refinement_flags_occupancy
_atom_site_disorder_assembly
_atom_site_disorder_group
Y1 Y 1.02031(3) 1.51549(2) 0.28094(2) 0.01772(10) Uani 1 1 d . . . . .
Y2 Y 0.54585(4) 0.98048(2) 0.21973(2) 0.02637(11) Uani 1 1 d . . . . .
Si2A Si 0.97895(10) 1.30898(6) 0.37064(6) 0.0196(2) Uani 1 1 d . . . . .
H2A H 0.911059 1.313982 0.349204 0.024 Uiso 1 1 calc R . . . .
Si3A Si 0.96439(10) 1.47221(7) 0.16013(6) 0.0231(3) Uani 1 1 d . . . . .
H3A H 0.936933 1.434168 0.204822 0.028 Uiso 1 1 calc R . . . .
Si1A Si 1.04680(12) 1.41597(7) 0.43232(6) 0.0316(3) Uani 1 1 d . . . . .
H1A H 1.078991 1.468935 0.412399 0.038 Uiso 1 1 calc R . . . .
N1B N 0.3762(3) 0.92936(19) 0.18107(16) 0.0175(7) Uani 1 1 d . . . . .
N2A N 1.0417(3) 1.62488(19) 0.29758(18) 0.0228(8) Uani 1 1 d . . . . .
N2B N 0.5758(3) 0.87810(19) 0.19452(17) 0.0202(8) Uani 1 1 d . . . . .
N3A N 1.2177(3) 1.56199(19) 0.26612(17) 0.0214(8) Uani 1 1 d . . . . .
N1A N 0.8426(3) 1.57180(18) 0.31130(16) 0.0186(7) Uani 1 1 d . . . . .
N3B N 0.7403(3) 0.93228(19) 0.23643(17) 0.0196(7) Uani 1 1 d . . . . .
N5A N 1.0135(3) 1.39833(18) 0.36611(15) 0.0211(7) Uani 1 1 d . . . . .
N4B N 0.5039(4) 0.9419(2) 0.3272(2) 0.0367(11) Uani 1 1 d . . . . .
C16B C 0.2401(3) 1.0183(2) 0.1924(2) 0.0186(9) Uani 1 1 d . . . . .
C23B C 0.1377(3) 1.1343(3) 0.2203(2) 0.0238(9) Uani 1 1 d . . . . .
H23B H 0.105682 1.174108 0.230231 0.029 Uiso 1 1 calc R . . . .
C29B C 0.2330(3) 1.0929(2) 0.1416(2) 0.0206(9) Uani 1 1 d . . . . .
C2B C 0.2771(3) 0.9537(2) 0.17422(19) 0.0192(9) Uani 1 1 d . . . . .
C6B C 0.4006(4) 0.8682(2) 0.1643(2) 0.0209(9) Uani 1 1 d . . . . .
C2A C 0.7430(4) 1.5471(2) 0.3169(2) 0.0221(9) Uani 1 1 d . . . . .
C12B C 0.8574(4) 0.8453(2) 0.2116(2) 0.0219(9) Uani 1 1 d . . . . .
H12B H 0.867494 0.805758 0.195811 0.026 Uiso 1 1 calc R . . . .
C17B C 0.1925(3) 1.0001(2) 0.2559(2) 0.0201(9) Uani 1 1 d . . . . .
C24B C 0.1819(3) 1.1522(2) 0.1566(2) 0.0231(9) Uani 1 1 d . . . . .
C7A C 0.9672(4) 1.6585(2) 0.3232(2) 0.0216(9) Uani 1 1 d . . . . .
N5B N 0.5598(3) 1.0979(2) 0.1363(2) 0.0415(11) Uani 1 1 d . . . . .
C22B C 0.1388(3) 1.0596(2) 0.2703(2) 0.0214(9) Uani 1 1 d . . . . .
C7B C 0.5075(4) 0.8442(2) 0.1687(2) 0.0211(9) Uani 1 1 d . . . . .
C16A C 0.7141(3) 1.4859(2) 0.2934(2) 0.0246(10) Uani 1 1 d . U . . .
C38A C 1.3383(4) 1.3337(3) 0.2485(2) 0.0318(11) Uani 1 1 d . . . . .
C15A C 1.3059(4) 1.5353(2) 0.2461(2) 0.0241(10) Uani 1 1 d . . . . .
C10A C 1.1351(4) 1.6542(2) 0.3019(2) 0.0247(10) Uani 1 1 d . . . . .
C11B C 0.7593(4) 0.8753(2) 0.2135(2) 0.0200(9) Uani 1 1 d . . . . .
C13B C 0.9402(4) 0.8729(2) 0.2326(2) 0.0244(9) Uani 1 1 d . . . . .
H13B H 1.008533 0.854002 0.230411 0.029 Uiso 1 1 calc R . . . .
C6A C 0.8602(4) 1.6327(2) 0.3284(2) 0.0220(9) Uani 1 1 d . . . . .
C32B C 0.7976(4) 0.9079(3) 0.4021(2) 0.0309(11) Uani 1 1 d . . . . .
H32B H 0.790097 0.870787 0.383679 0.037 Uiso 1 1 calc R . . . .
C10B C 0.6711(4) 0.8480(2) 0.1909(2) 0.0200(9) Uani 1 1 d . . . . .
C43A C 1.3227(3) 1.3942(3) 0.2708(2) 0.0271(10) Uani 1 1 d . . . . .
C3A C 0.6611(4) 1.5779(3) 0.3414(2) 0.0255(10) Uani 1 1 d . . . . .
H3AA H 0.592547 1.556932 0.346605 0.031 Uiso 1 1 calc R . . . .
C18B C 0.1898(4) 0.9238(2) 0.3073(2) 0.0247(10) Uani 1 1 d . . . . .
H18B H 0.226391 0.883854 0.299904 0.030 Uiso 1 1 calc R . . . .
C28B C 0.2714(4) 1.1108(3) 0.0747(2) 0.0243(9) Uani 1 1 d . . . . .
H28B H 0.306251 1.072532 0.063859 0.029 Uiso 1 1 calc R . . . .
C32A C 1.2961(4) 1.5637(3) 0.1071(2) 0.0330(12) Uani 1 1 d . . . . .
H32A H 1.283346 1.604799 0.120735 0.040 Uiso 1 1 calc R . . . .
C11A C 1.2285(4) 1.6239(2) 0.2823(2) 0.0257(10) Uani 1 1 d . . . . .
C37A C 1.3378(4) 1.3502(3) 0.1808(3) 0.0318(11) Uani 1 1 d . . . . .
H37A H 1.346853 1.309676 0.166074 0.038 Uiso 1 1 calc R . . . .
C31B C 0.8055(3) 0.9878(3) 0.3588(3) 0.0282(10) Uani 1 1 d . . . . .
C4A C 0.6792(4) 1.6393(3) 0.3584(2) 0.0282(10) Uani 1 1 d . . . . .
H4A H 0.623745 1.661365 0.375009 0.034 Uiso 1 1 calc R . . . .
C9A C 1.1203(4) 1.7084(2) 0.3299(2) 0.0300(11) Uani 1 1 d . . . . .
H9A H 1.172967 1.737811 0.338001 0.036 Uiso 1 1 calc R . . . .
C8A C 1.0141(4) 1.7107(2) 0.3433(2) 0.0270(10) Uani 1 1 d . . . . .
H8A H 0.979774 1.742054 0.362608 0.032 Uiso 1 1 calc R . . . .
C30A C 1.3036(3) 1.4697(3) 0.2250(2) 0.0248(10) Uani 1 1 d . . . . .
C30B C 0.8111(3) 1.0150(3) 0.2888(2) 0.0259(10) Uani 1 1 d . . . . .
C4B C 0.2259(4) 0.8579(3) 0.1361(2) 0.0302(11) Uani 1 1 d . . . . .
H4B H 0.174734 0.833755 0.121033 0.036 Uiso 1 1 calc R . . . .
C15B C 0.8227(3) 0.9566(2) 0.2588(2) 0.0229(9) Uani 1 1 d . . . . .
C5B C 0.3266(4) 0.8312(3) 0.1433(2) 0.0302(11) Uani 1 1 d . . . . .
H5B H 0.345313 0.787839 0.133896 0.036 Uiso 1 1 calc R . . . .
C3B C 0.2007(4) 0.9201(3) 0.1510(2) 0.0244(9) Uani 1 1 d . . . . .
H3B H 0.132042 0.940107 0.145606 0.029 Uiso 1 1 calc R . . . .
C9B C 0.6637(4) 0.7940(3) 0.1625(2) 0.0254(10) Uani 1 1 d . . . . .
H9B H 0.718865 0.764628 0.154271 0.031 Uiso 1 1 calc R . . . .
C21B C 0.0853(3) 1.0392(3) 0.3333(2) 0.0262(10) Uani 1 1 d . . . . .
H21B H 0.050304 1.078124 0.343164 0.031 Uiso 1 1 calc R . . . .
C36B C 0.8142(3) 1.0428(3) 0.3883(3) 0.0318(11) Uani 1 1 d . . . . .
C56B C 0.5598(4) 0.7920(3) 0.1487(2) 0.0272(10) Uani 1 1 d . . . . .
H56B H 0.530155 0.760826 0.129208 0.033 Uiso 1 1 calc R . . . .
C20B C 0.0827(4) 0.9656(3) 0.3798(2) 0.0293(10) Uani 1 1 d . . . . .
H20B H 0.045058 0.953174 0.421472 0.035 Uiso 1 1 calc R . . . .
C5A C 0.7797(4) 1.6676(3) 0.3505(2) 0.0265(10) Uani 1 1 d . . . . .
H5A H 0.793986 1.710906 0.360247 0.032 Uiso 1 1 calc R . . . .
C46A C 1.0766(4) 1.2711(3) 0.3256(2) 0.0279(10) Uani 1 1 d . . . . .
H46D H 1.084958 1.307400 0.278783 0.042 Uiso 1 1 calc GR . . . .
H46E H 1.052278 1.220910 0.328300 0.042 Uiso 1 1 calc GR . . . .
H46F H 1.143721 1.264916 0.346133 0.042 Uiso 1 1 calc GR . . . .
C31A C 1.3070(3) 1.4865(3) 0.1562(2) 0.0290(11) Uani 1 1 d . . . . .
C19B C 0.1356(4) 0.9074(3) 0.3667(2) 0.0312(11) Uani 1 1 d . . . . .
H19B H 0.133534 0.855936 0.399662 0.037 Uiso 1 1 calc R . . . .
C36A C 1.3242(3) 1.4254(3) 0.1344(2) 0.0299(11) Uani 1 1 d . . . . .
C25B C 0.1744(4) 1.2274(3) 0.1043(2) 0.0292(10) Uani 1 1 d . . . . .
H25B H 0.143578 1.267852 0.113980 0.035 Uiso 1 1 calc R . . . .
C33B C 0.8005(4) 0.8836(3) 0.4692(3) 0.0385(12) Uani 1 1 d . . . . .
H33B H 0.795585 0.829990 0.496915 0.046 Uiso 1 1 calc R . . . .
C14B C 0.9218(4) 0.9289(2) 0.2572(2) 0.0271(10) Uani 1 1 d . . . . .
H14B H 0.977681 0.948201 0.272900 0.033 Uiso 1 1 calc R . . . .
C42A C 1.3309(4) 1.3761(3) 0.3401(2) 0.0345(12) Uani 1 1 d . . . . .
H42A H 1.319104 1.415132 0.356397 0.041 Uiso 1 1 calc R . . . .
C43B C 0.8290(3) 1.0927(3) 0.2490(3) 0.0288(11) Uani 1 1 d . . . . .
C17A C 0.7040(4) 1.4086(3) 0.3385(3) 0.0324(11) Uani 1 1 d . U . . .
C37B C 0.8254(4) 1.1206(3) 0.3478(3) 0.0371(13) Uani 1 1 d . . . . .
H37B H 0.826822 1.156595 0.367833 0.045 Uiso 1 1 calc R . . . .
C38B C 0.8348(4) 1.1476(3) 0.2786(3) 0.0351(12) Uani 1 1 d . . . . .
C42B C 0.8491(4) 1.1206(3) 0.1792(3) 0.0367(12) Uani 1 1 d . . . . .
H42B H 0.844640 1.085662 0.158282 0.044 Uiso 1 1 calc R . . . .
C48A C 1.0657(4) 1.4209(3) 0.1304(3) 0.0331(11) Uani 1 1 d . . . . .
H48D H 1.103835 1.457957 0.090477 0.050 Uiso 1 1 calc GR . . . .
H48E H 1.032283 1.381404 0.119654 0.050 Uiso 1 1 calc GR . . . .
H48F H 1.114442 1.396321 0.165419 0.050 Uiso 1 1 calc GR . . . .
C35B C 0.8156(4) 1.0140(4) 0.4593(3) 0.0408(14) Uani 1 1 d . . . . .
H35B H 0.820205 1.049581 0.479593 0.049 Uiso 1 1 calc R . . . .
C39A C 1.3600(4) 1.2577(3) 0.2957(3) 0.0388(12) Uani 1 1 d . . . . .
H39A H 1.368038 1.216776 0.281388 0.047 Uiso 1 1 calc R . . . .
C14A C 1.4039(4) 1.5667(3) 0.2441(2) 0.0339(12) Uani 1 1 d . . . . .
H14A H 1.464086 1.545249 0.231295 0.041 Uiso 1 1 calc R . . . .
C39B C 0.8551(4) 1.2265(3) 0.2371(3) 0.0456(15) Uani 1 1 d . . . . .
H39B H 0.855100 1.263332 0.256307 0.055 Uiso 1 1 calc R . . . .
C12A C 1.3258(4) 1.6580(3) 0.2796(3) 0.0370(13) Uani 1 1 d . . . . .
H12A H 1.330626 1.701236 0.290817 0.044 Uiso 1 1 calc R . . . .
C34B C 0.8107(4) 0.9375(4) 0.4983(3) 0.0419(13) Uani 1 1 d . . . . .
H34B H 0.814127 0.919937 0.545254 0.050 Uiso 1 1 calc R . . . .
C33A C 1.3039(4) 1.5781(3) 0.0413(2) 0.0400(13) Uani 1 1 d . . . . .
H33A H 1.298200 1.629663 0.009327 0.048 Uiso 1 1 calc R . . . .
C27B C 0.2583(4) 1.1824(3) 0.0265(2) 0.0348(12) Uani 1 1 d . . . . .
H27B H 0.281689 1.193021 -0.018217 0.042 Uiso 1 1 calc R . . . .
C45A C 0.9613(5) 1.2329(3) 0.4582(2) 0.0367(12) Uani 1 1 d . . . . .
H45D H 1.029829 1.214482 0.475180 0.055 Uiso 1 1 calc GR . . . .
H45E H 0.920049 1.189587 0.458240 0.055 Uiso 1 1 calc GR . . . .
H45F H 0.924960 1.254955 0.486743 0.055 Uiso 1 1 calc GR . . . .
C52A C 1.1480(5) 1.3533(3) 0.4853(2) 0.0434(14) Uani 1 1 d . . . . .
H52G H 1.115030 1.305537 0.518007 0.065 Uiso 1 1 calc GR . . . .
H52H H 1.181711 1.380644 0.508516 0.065 Uiso 1 1 calc GR . . . .
H52I H 1.200462 1.340761 0.457071 0.065 Uiso 1 1 calc GR . . . .
C13A C 1.4137(4) 1.6292(3) 0.2608(3) 0.0390(13) Uani 1 1 d . . . . .
H13A H 1.480301 1.651633 0.259182 0.047 Uiso 1 1 calc R . . . .
C35A C 1.3291(4) 1.4443(3) 0.0640(3) 0.0391(13) Uani 1 1 d . . . . .
H35A H 1.338479 1.404357 0.048522 0.047 Uiso 1 1 calc R . . . .
C40B C 0.8743(4) 1.2500(3) 0.1710(4) 0.0486(16) Uani 1 1 d . . . . .
H40B H 0.887825 1.303085 0.144045 0.058 Uiso 1 1 calc R . . . .
C26B C 0.2104(4) 1.2417(3) 0.0415(2) 0.0364(12) Uani 1 1 d . . . . .
H26B H 0.203638 1.291756 0.007180 0.044 Uiso 1 1 calc R . . . .
C47A C 0.8556(4) 1.4897(4) 0.1040(3) 0.0448(14) Uani 1 1 d . . . . .
H47D H 0.814798 1.441869 0.116576 0.067 Uiso 1 1 calc GR . . . .
H47E H 0.884010 1.506479 0.057877 0.067 Uiso 1 1 calc GR . . . .
H47F H 0.810610 1.529894 0.107961 0.067 Uiso 1 1 calc GR . . . .
C41B C 0.8744(4) 1.1957(3) 0.1410(3) 0.0439(14) Uani 1 1 d . . . . .
H41B H 0.892078 1.211979 0.094665 0.053 Uiso 1 1 calc R . . . .
C41A C 1.3555(5) 1.3040(3) 0.3827(3) 0.0474(15) Uani 1 1 d . . . . .
H41A H 1.363692 1.293541 0.428193 0.057 Uiso 1 1 calc R . . . .
C25A C 0.5858(4) 1.4807(4) 0.1469(3) 0.0501(14) Uani 1 1 d . U . . .
H25A H 0.556893 1.444007 0.132985 0.060 Uiso 1 1 calc R . . . .
C40A C 1.3692(5) 1.2438(3) 0.3604(3) 0.0490(15) Uani 1 1 d . . . . .
H40A H 1.384982 1.193285 0.391185 0.059 Uiso 1 1 calc R . . . .
C34A C 1.3204(5) 1.5182(3) 0.0195(3) 0.0443(14) Uani 1 1 d . . . . .
H34A H 1.325470 1.529860 -0.026885 0.053 Uiso 1 1 calc R . . . .
C44A C 0.9370(5) 1.4220(3) 0.4887(3) 0.0457(15) Uani 1 1 d . . . . .
H44D H 0.964636 1.428117 0.526916 0.069 Uiso 1 1 calc GR . . . .
H44E H 0.894418 1.374553 0.504386 0.069 Uiso 1 1 calc GR . . . .
H44F H 0.893849 1.466403 0.464472 0.069 Uiso 1 1 calc GR . . . .
C51B C 0.3584(10) 1.0508(7) 0.3621(7) 0.027(3) Uani 0.499(5) 1 d . . P A 1
H51A H 0.336769 1.078787 0.316538 0.041 Uiso 0.499(5) 1 calc GR . P A 1
H51B H 0.360170 1.086279 0.384453 0.041 Uiso 0.499(5) 1 calc GR . P A 1
H51C H 0.308620 1.008580 0.386685 0.041 Uiso 0.499(5) 1 calc GR . P A 1
C61 C 1.0241(5) 1.0548(3) 0.0232(3) 0.0429(13) Uani 1 1 d . . . . .
H61 H 1.040458 1.092680 0.039405 0.052 Uiso 1 1 calc R . . . .
C60 C 1.0842(5) 1.0495(3) -0.0277(3) 0.0472(14) Uani 1 1 d . . . . .
H60 H 1.142491 1.083338 -0.046943 0.057 Uiso 1 1 calc R . . . .
C62 C 0.9401(5) 1.0060(3) 0.0515(3) 0.0474(14) Uani 1 1 d . . . . .
H62 H 0.898578 1.009958 0.087175 0.057 Uiso 1 1 calc R . . . .
Si3B Si 0.5263(2) 0.85646(13) 0.37863(11) 0.0186(8) Uani 0.499(5) 1 d . . P A 1
H3BA H 0.595453 0.839337 0.366599 0.022 Uiso 0.499(5) 1 calc R . P A 1
Si1B Si 0.4531(3) 0.84474(14) 0.38764(12) 0.0203(8) Uani 0.501(5) 1 d . . P A 2
H1B H 0.388233 0.850916 0.412382 0.024 Uiso 0.501(5) 1 calc R . P A 2
C47B C 0.5251(8) 0.8536(5) 0.4645(4) 0.031(2) Uani 0.499(5) 1 d . . P A 1
H47A H 0.582167 0.886244 0.466961 0.046 Uiso 0.499(5) 1 calc GR . P A 1
H47B H 0.534356 0.800371 0.496530 0.046 Uiso 0.499(5) 1 calc GR . P A 1
H47C H 0.458313 0.872816 0.475034 0.046 Uiso 0.499(5) 1 calc GR . P A 1
C45B C 0.5520(8) 0.7924(6) 0.4473(5) 0.038(3) Uani 0.501(5) 1 d . . P A 2
H45A H 0.613173 0.782811 0.423066 0.056 Uiso 0.501(5) 1 calc GR . P A 2
H45B H 0.522196 0.742983 0.479471 0.056 Uiso 0.501(5) 1 calc GR . P A 2
H45C H 0.572850 0.823557 0.471045 0.056 Uiso 0.501(5) 1 calc GR . P A 2
Si2B Si 0.4903(3) 1.01078(19) 0.3595(2) 0.0209(7) Uani 0.499(5) 1 d . . P A 1
H2B H 0.533835 1.055661 0.328094 0.025 Uiso 0.499(5) 1 calc R . P A 1
Si4B Si 0.4688(2) 1.02689(18) 0.3294(2) 0.0178(7) Uani 0.501(5) 1 d . . P A 2
H4BA H 0.453631 1.062294 0.282838 0.021 Uiso 0.501(5) 1 calc R . P A 2
C64 C 0.5037(8) 1.4392(4) 0.4824(4) 0.080(3) Uani 1 1 d . . . . .
H64 H 0.505018 1.396864 0.469609 0.096 Uiso 1 1 calc R . . . .
C63 C 0.5776(8) 1.4461(4) 0.5200(4) 0.081(3) Uani 1 1 d . . . . .
H63 H 0.631156 1.408905 0.533700 0.098 Uiso 1 1 calc R . . . .
C65 C 0.4238(7) 1.4938(4) 0.4613(4) 0.077(2) Uani 1 1 d . . . . .
H65 H 0.371559 1.488702 0.434316 0.093 Uiso 1 1 calc R . . . .
C49B C 0.5635(8) 1.0790(5) 0.3585(5) 0.032(2) Uani 0.501(5) 1 d . . P A 2
H49A H 0.588049 1.043850 0.401558 0.048 Uiso 0.501(5) 1 calc GR . P A 2
H49B H 0.529094 1.123063 0.363320 0.048 Uiso 0.501(5) 1 calc GR . P A 2
H49C H 0.623016 1.097587 0.325781 0.048 Uiso 0.501(5) 1 calc GR . P A 2
C50B C 0.5417(8) 0.9882(6) 0.4427(4) 0.030(2) Uani 0.499(5) 1 d . . P A 1
H50A H 0.496115 0.949566 0.477197 0.046 Uiso 0.499(5) 1 calc GR . P A 1
H50B H 0.543632 1.035311 0.450869 0.046 Uiso 0.499(5) 1 calc GR . P A 1
H50C H 0.612329 0.967777 0.443749 0.046 Uiso 0.499(5) 1 calc GR . P A 1
C48B C 0.3455(10) 1.0147(7) 0.3810(7) 0.026(3) Uani 0.501(5) 1 d . . P A 2
H48A H 0.307911 0.968598 0.383858 0.039 Uiso 0.501(5) 1 calc GR . P A 2
H48B H 0.302054 1.060205 0.360641 0.039 Uiso 0.501(5) 1 calc GR . P A 2
H48C H 0.361265 1.008993 0.425884 0.039 Uiso 0.501(5) 1 calc GR . P A 2
C46B C 0.4198(9) 0.7931(5) 0.3732(6) 0.029(2) Uani 0.499(5) 1 d . . P A 1
H46A H 0.352061 0.811703 0.383023 0.043 Uiso 0.499(5) 1 calc GR . P A 1
H46B H 0.429404 0.740006 0.405500 0.043 Uiso 0.499(5) 1 calc GR . P A 1
H46C H 0.421974 0.794269 0.328100 0.043 Uiso 0.499(5) 1 calc GR . P A 1
C44B C 0.4245(9) 0.7829(5) 0.3418(5) 0.026(2) Uani 0.501(5) 1 d . . P A 2
H44A H 0.371714 0.807734 0.309656 0.039 Uiso 0.501(5) 1 calc GR . P A 2
H44B H 0.398370 0.732199 0.373678 0.039 Uiso 0.501(5) 1 calc GR . P A 2
H44C H 0.488610 0.776515 0.318138 0.039 Uiso 0.501(5) 1 calc GR . P A 2
Si4A Si 1.0359(2) 1.64123(8) 0.11510(8) 0.0244(6) Uani 0.811(6) 1 d . U P B 1
H4AA H 1.104590 1.658669 0.123845 0.029 Uiso 0.811(6) 1 calc R . P B 1
C49A C 0.9334(5) 1.7073(3) 0.1228(3) 0.0347(15) Uani 0.811(6) 1 d . . P B 1
H49D H 0.865256 1.689681 0.115869 0.052 Uiso 0.811(6) 1 calc GR . P B 1
H49E H 0.948324 1.759631 0.089161 0.052 Uiso 0.811(6) 1 calc GR . P B 1
H49F H 0.932408 1.707406 0.167360 0.052 Uiso 0.811(6) 1 calc GR . P B 1
C51A C 1.0411(6) 1.6499(3) 0.0277(2) 0.0564(16) Uani 1 1 d . U . . .
H51D H 0.972672 1.636211 0.017612 0.085 Uiso 0.811(6) 1 calc GR . P B 1
H51E H 1.093731 1.614803 0.022074 0.085 Uiso 0.811(6) 1 calc GR . P B 1
H51F H 1.059626 1.703100 -0.002645 0.085 Uiso 0.811(6) 1 calc GR . P B 1
H51G H 1.088324 1.694896 0.009944 0.085 Uiso 0.189(6) 1 calc GR . P B 2
H51H H 0.987499 1.655843 -0.003954 0.085 Uiso 0.189(6) 1 calc GR . P B 2
H51I H 1.080880 1.603081 0.034540 0.085 Uiso 0.189(6) 1 calc GR . P B 2
C52B C 0.5894(4) 1.2307(3) 0.1752(4) 0.062(2) Uani 1 1 d . . . . .
H52D H 0.604235 1.189458 0.218190 0.093 Uiso 0.56(3) 1 calc GR . P C 2
H52E H 0.547255 1.270195 0.182659 0.093 Uiso 0.56(3) 1 calc GR . P C 2
H52F H 0.655158 1.253997 0.150603 0.093 Uiso 0.56(3) 1 calc GR . P C 2
H52A H 0.609788 1.200719 0.220723 0.093 Uiso 0.44(3) 1 calc GR . P C 1
H52B H 0.553992 1.277607 0.173160 0.093 Uiso 0.44(3) 1 calc GR . P C 1
H52C H 0.651752 1.244868 0.144579 0.093 Uiso 0.44(3) 1 calc GR . P C 1
C55B C 0.7144(5) 1.1768(4) 0.0203(3) 0.064(2) Uani 1 1 d . . . . .
H55A H 0.734636 1.189752 0.056981 0.096 Uiso 0.282(10) 1 calc GR . P C 1
H55B H 0.693021 1.223744 -0.016527 0.096 Uiso 0.282(10) 1 calc GR . P C 1
H55C H 0.773845 1.154191 0.004978 0.096 Uiso 0.282(10) 1 calc GR . P C 1
H55D H 0.675022 1.209604 -0.017601 0.096 Uiso 0.718(10) 1 calc GR . P C 2
H55E H 0.778010 1.159366 0.004053 0.096 Uiso 0.718(10) 1 calc GR . P C 2
H55F H 0.733185 1.206367 0.045941 0.096 Uiso 0.718(10) 1 calc GR . P C 2
C57B C 0.5539(9) 1.0640(5) 0.0197(4) 0.073(4) Uani 0.718(10) 1 d . . P C 2
H57A H 0.514325 1.016358 0.046025 0.109 Uiso 0.718(10) 1 calc GR . P C 2
H57B H 0.600474 1.055876 -0.013779 0.109 Uiso 0.718(10) 1 calc GR . P C 2
H57C H 0.505498 1.105596 -0.002659 0.109 Uiso 0.718(10) 1 calc GR . P C 2
Si5A Si 0.9727(9) 1.6411(4) 0.1149(3) 0.021(2) Uani 0.189(6) 1 d . U P B 2
H5AA H 0.896229 1.651835 0.114944 0.025 Uiso 0.189(6) 1 calc R . P B 2
C50A C 1.061(2) 1.7150(14) 0.1263(12) 0.036(5) Uani 0.189(6) 1 d . U P B 2
H50D H 1.039286 1.719957 0.167876 0.054 Uiso 0.189(6) 1 calc GR . P B 2
H50E H 1.055560 1.765088 0.088675 0.054 Uiso 0.189(6) 1 calc GR . P B 2
H50F H 1.133437 1.697722 0.128220 0.054 Uiso 0.189(6) 1 calc GR . P B 2
C58B C 0.6557(13) 1.0119(9) 0.0550(7) 0.025(4) Uani 0.282(10) 1 d . . P C 1
H58A H 0.708165 0.994383 0.088490 0.037 Uiso 0.282(10) 1 calc GR . P C 1
H58B H 0.688027 1.018769 0.011462 0.037 Uiso 0.282(10) 1 calc GR . P C 1
H58C H 0.599077 0.973404 0.067600 0.037 Uiso 0.282(10) 1 calc GR . P C 1
Si7B Si 0.6023(7) 1.1052(4) 0.0504(5) 0.0257(17) Uani 0.282(10) 1 d . . P C 1
H7B H 0.543786 1.122209 0.019682 0.031 Uiso 0.282(10) 1 calc R . P C 1
Si8B Si 0.6320(3) 1.09089(17) 0.0752(2) 0.0412(8) Uani 0.718(10) 1 d . . P C 2
H8B H 0.681108 1.047513 0.095992 0.049 Uiso 0.718(10) 1 calc R . P C 2
C53B C 0.4680(13) 1.2485(10) 0.0693(8) 0.028(4) Uani 0.44(3) 1 d . . P C 1
H53A H 0.527095 1.283588 0.046933 0.042 Uiso 0.44(3) 1 calc GR . P C 1
H53B H 0.408655 1.278153 0.075778 0.042 Uiso 0.44(3) 1 calc GR . P C 1
H53C H 0.448357 1.221399 0.041895 0.042 Uiso 0.44(3) 1 calc GR . P C 1
C54B C 0.5002(14) 1.2611(7) 0.0348(13) 0.068(7) Uani 0.56(3) 1 d . . P C 2
H54A H 0.570256 1.279457 0.014606 0.102 Uiso 0.56(3) 1 calc GR . P C 2
H54B H 0.459375 1.304663 0.035870 0.102 Uiso 0.56(3) 1 calc GR . P C 2
H54C H 0.465588 1.238125 0.008487 0.102 Uiso 0.56(3) 1 calc GR . P C 2
Si6B Si 0.5108(4) 1.1866(3) 0.1223(8) 0.031(2) Uani 0.56(3) 1 d . . P C 2
H6B H 0.437927 1.177086 0.142869 0.037 Uiso 0.56(3) 1 calc R . P C 2
Si5B Si 0.5064(4) 1.1762(4) 0.1525(7) 0.0208(14) Uani 0.44(3) 1 d . . P C 1
H5BA H 0.444146 1.158567 0.184758 0.025 Uiso 0.44(3) 1 calc R . P C 1
C21A C 0.6532(5) 1.2740(3) 0.3637(4) 0.069(2) Uani 1 1 d . U . . .
H21A H 0.629297 1.236139 0.349395 0.083 Uiso 1 1 calc R . . . .
C19A C 0.7146(6) 1.3074(3) 0.4479(4) 0.070(2) Uani 1 1 d . U . . .
H19A H 0.730384 1.291177 0.493253 0.085 Uiso 1 1 calc R . . . .
C18A C 0.7290(5) 1.3833(3) 0.4056(3) 0.0465(15) Uani 1 1 d . U . . .
H18A H 0.755808 1.418964 0.421454 0.056 Uiso 1 1 calc R . . . .
C22A C 0.6623(4) 1.3530(3) 0.3170(4) 0.0466(14) Uani 1 1 d . U . . .
C23A C 0.6269(4) 1.3768(3) 0.2538(4) 0.0495(14) Uani 1 1 d . U . . .
H23A H 0.599766 1.339602 0.239965 0.059 Uiso 1 1 calc R . . . .
C20A C 0.6772(6) 1.2527(3) 0.4260(4) 0.081(2) Uani 1 1 d . U . . .
H20A H 0.669151 1.200201 0.456344 0.097 Uiso 1 1 calc R . . . .
C26A C 0.5839(4) 1.5555(4) 0.1067(3) 0.0488(14) Uani 1 1 d . U . . .
H26A H 0.550522 1.571718 0.065852 0.059 Uiso 1 1 calc R . . . .
C24A C 0.6301(4) 1.4544(3) 0.2099(3) 0.0398(12) Uani 1 1 d . U . . .
C27A C 0.6315(4) 1.6107(3) 0.1247(3) 0.0384(12) Uani 1 1 d . U . . .
H27A H 0.631857 1.663746 0.095144 0.046 Uiso 1 1 calc R . . . .
C29A C 0.6765(3) 1.5104(3) 0.2292(2) 0.0260(10) Uani 1 1 d . U . . .
C28A C 0.6766(4) 1.5887(3) 0.1839(2) 0.0267(10) Uani 1 1 d . U . . .
H28A H 0.708728 1.626543 0.195009 0.032 Uiso 1 1 calc R . . . .
N4A N 1.0099(3) 1.54917(19) 0.17254(17) 0.0274(8) Uani 1 1 d . U . . .

loop_
_atom_site_aniso_label
_atom_site_aniso_U_11
_atom_site_aniso_U_22
_atom_site_aniso_U_33
_atom_site_aniso_U_23
_atom_site_aniso_U_13
_atom_site_aniso_U_12
Y1 0.0210(2) 0.01231(17) 0.01832(19) -0.00391(14) -0.00613(18) -0.00129(17)
Y2 0.0244(2) 0.01360(19) 0.0446(3) -0.01515(18) -0.0039(2) 0.00268(17)
Si2A 0.0242(6) 0.0137(5) 0.0194(6) -0.0051(4) -0.0019(5) 0.0031(4)
Si3A 0.0254(7) 0.0197(6) 0.0278(6) -0.0124(5) -0.0095(5) 0.0033(5)
Si1A 0.0593(10) 0.0184(6) 0.0173(6) -0.0068(5) -0.0075(6) 0.0013(6)
N1B 0.0214(19) 0.0160(16) 0.0131(16) -0.0034(14) -0.0042(14) 0.0000(14)
N2A 0.026(2) 0.0137(16) 0.0272(19) -0.0056(14) -0.0103(16) -0.0019(15)
N2B 0.025(2) 0.0173(17) 0.0198(18) -0.0084(15) -0.0042(15) 0.0019(14)
N3A 0.023(2) 0.0164(17) 0.0175(18) 0.0019(14) -0.0093(15) -0.0019(14)
N1A 0.023(2) 0.0124(16) 0.0185(18) -0.0041(14) -0.0043(15) 0.0022(14)
N3B 0.0197(19) 0.0139(16) 0.0228(19) -0.0047(14) -0.0015(15) -0.0032(14)
N5A 0.029(2) 0.0175(16) 0.0164(16) -0.0060(13) -0.0050(16) 0.0059(15)
N4B 0.057(3) 0.0266(19) 0.042(2) -0.0266(18) -0.034(2) 0.021(2)
C16B 0.014(2) 0.020(2) 0.023(2) -0.0106(18) -0.0076(17) 0.0019(16)
C23B 0.019(2) 0.025(2) 0.030(2) -0.0142(19) -0.0038(19) 0.0056(18)
C29B 0.017(2) 0.024(2) 0.020(2) -0.0068(18) -0.0058(17) -0.0010(17)
C2B 0.022(2) 0.018(2) 0.015(2) -0.0037(16) -0.0029(17) -0.0018(16)
C6B 0.028(2) 0.022(2) 0.015(2) -0.0106(17) -0.0025(18) 0.0013(18)
C2A 0.023(2) 0.017(2) 0.022(2) -0.0021(17) -0.0069(18) 0.0023(17)
C12B 0.025(2) 0.018(2) 0.022(2) -0.0084(18) 0.0008(18) 0.0015(17)
C17B 0.015(2) 0.023(2) 0.023(2) -0.0094(18) -0.0075(17) 0.0015(17)
C24B 0.017(2) 0.024(2) 0.027(2) -0.0092(19) -0.0036(18) -0.0003(17)
C7A 0.030(3) 0.016(2) 0.017(2) -0.0031(17) -0.0092(18) 0.0003(17)
N5B 0.028(2) 0.0138(18) 0.079(3) -0.017(2) 0.010(2) -0.0034(16)
C22B 0.014(2) 0.029(2) 0.023(2) -0.0114(19) -0.0032(17) 0.0006(17)
C7B 0.026(2) 0.022(2) 0.018(2) -0.0103(17) -0.0033(18) 0.0021(18)
C16A 0.011(2) 0.0168(19) 0.048(3) -0.0147(19) 0.0014(19) -0.0024(15)
C38A 0.013(2) 0.038(3) 0.040(3) -0.012(2) -0.003(2) 0.0021(19)
C15A 0.022(2) 0.021(2) 0.022(2) 0.0003(18) -0.0062(18) -0.0011(18)
C10A 0.032(3) 0.014(2) 0.024(2) -0.0022(18) -0.012(2) -0.0033(18)
C11B 0.026(2) 0.0136(19) 0.017(2) -0.0025(17) 0.0001(17) -0.0001(17)
C13B 0.018(2) 0.022(2) 0.030(2) -0.0079(18) -0.0002(19) 0.0051(17)
C6A 0.031(3) 0.017(2) 0.015(2) -0.0037(17) -0.0083(18) 0.0042(18)
C32B 0.020(2) 0.038(3) 0.041(3) -0.023(2) -0.002(2) -0.004(2)
C10B 0.026(2) 0.018(2) 0.017(2) -0.0079(17) -0.0018(18) 0.0046(17)
C43A 0.012(2) 0.030(2) 0.031(3) -0.003(2) -0.0046(18) 0.0024(18)
C3A 0.021(2) 0.029(2) 0.027(2) -0.012(2) -0.0035(19) 0.0054(19)
C18B 0.023(2) 0.027(2) 0.022(2) -0.0071(19) -0.0039(19) 0.0046(19)
C28B 0.026(2) 0.025(2) 0.023(2) -0.0101(19) -0.0020(19) -0.0032(18)
C32A 0.025(3) 0.035(3) 0.033(3) -0.006(2) -0.010(2) -0.012(2)
C11A 0.027(3) 0.015(2) 0.026(2) 0.0017(18) -0.0128(19) -0.0051(18)
C37A 0.013(2) 0.037(3) 0.049(3) -0.020(2) -0.006(2) -0.0023(19)
C31B 0.014(2) 0.034(3) 0.046(3) -0.026(2) -0.005(2) 0.0028(18)
C4A 0.028(3) 0.036(3) 0.026(2) -0.018(2) -0.007(2) 0.012(2)
C9A 0.041(3) 0.020(2) 0.027(2) -0.0057(19) -0.018(2) -0.009(2)
C8A 0.036(3) 0.024(2) 0.022(2) -0.0097(17) -0.009(2) -0.002(2)
C30A 0.010(2) 0.027(2) 0.034(3) -0.008(2) -0.0096(19) -0.0002(17)
C30B 0.012(2) 0.026(2) 0.048(3) -0.023(2) -0.007(2) -0.0002(18)
C4B 0.031(3) 0.035(3) 0.034(3) -0.022(2) -0.008(2) -0.002(2)
C15B 0.019(2) 0.017(2) 0.033(2) -0.0093(19) 0.0006(19) -0.0052(16)
C5B 0.034(3) 0.034(3) 0.033(3) -0.023(2) -0.009(2) 0.005(2)
C3B 0.018(2) 0.031(2) 0.024(2) -0.012(2) -0.0015(18) -0.0021(18)
C9B 0.026(3) 0.026(2) 0.030(2) -0.018(2) -0.0041(19) 0.0058(18)
C21B 0.017(2) 0.036(3) 0.031(2) -0.019(2) -0.0053(19) 0.0060(19)
C36B 0.012(2) 0.044(3) 0.054(3) -0.034(3) -0.006(2) 0.0057(19)
C56B 0.033(3) 0.029(2) 0.030(2) -0.022(2) -0.008(2) 0.003(2)
C20B 0.022(2) 0.041(3) 0.020(2) -0.008(2) 0.0011(18) 0.003(2)
C5A 0.043(3) 0.022(2) 0.018(2) -0.0102(18) -0.011(2) 0.007(2)
C46A 0.023(2) 0.028(2) 0.036(3) -0.017(2) 0.001(2) 0.0032(19)
C31A 0.014(2) 0.037(3) 0.032(3) -0.010(2) -0.0092(19) -0.0081(19)
C19B 0.029(3) 0.030(2) 0.026(2) -0.004(2) -0.001(2) 0.004(2)
C36A 0.013(2) 0.041(3) 0.035(3) -0.014(2) -0.0055(19) -0.0063(19)
C25B 0.030(3) 0.021(2) 0.034(3) -0.008(2) -0.004(2) 0.0036(19)
C33B 0.021(3) 0.050(3) 0.045(3) -0.021(3) 0.005(2) -0.002(2)
C14B 0.021(2) 0.023(2) 0.036(2) -0.0107(19) -0.002(2) -0.0027(18)
C42A 0.027(3) 0.039(3) 0.034(3) -0.010(2) -0.006(2) 0.011(2)
C43B 0.015(2) 0.023(2) 0.054(3) -0.021(2) -0.013(2) -0.0003(18)
C17A 0.018(2) 0.020(2) 0.052(3) -0.008(2) 0.013(2) 0.0029(17)
C37B 0.019(2) 0.043(3) 0.071(4) -0.044(3) -0.018(2) 0.010(2)
C38B 0.017(2) 0.028(2) 0.071(4) -0.030(3) -0.019(2) 0.0071(19)
C42B 0.029(3) 0.027(3) 0.058(4) -0.021(3) -0.007(2) -0.004(2)
C48A 0.022(3) 0.030(2) 0.055(3) -0.025(2) -0.004(2) -0.0026(19)
C35B 0.019(3) 0.068(4) 0.059(4) -0.049(3) -0.004(2) 0.004(2)
C39A 0.026(3) 0.034(3) 0.050(3) -0.011(2) -0.004(2) 0.011(2)
C14A 0.019(2) 0.029(2) 0.043(3) -0.002(2) -0.010(2) -0.0040(19)
C39B 0.029(3) 0.026(3) 0.094(5) -0.033(3) -0.029(3) 0.005(2)
C12A 0.032(3) 0.018(2) 0.053(3) -0.004(2) -0.020(2) -0.005(2)
C34B 0.023(3) 0.072(4) 0.042(3) -0.036(3) 0.006(2) 0.000(3)
C33A 0.041(3) 0.044(3) 0.028(3) -0.006(2) -0.011(2) -0.012(2)
C27B 0.042(3) 0.034(3) 0.023(2) -0.006(2) 0.000(2) -0.006(2)
C45A 0.059(4) 0.019(2) 0.025(2) -0.0022(19) -0.001(2) 0.007(2)
C52A 0.062(4) 0.043(3) 0.022(2) -0.009(2) -0.016(3) -0.001(3)
C13A 0.022(3) 0.028(2) 0.056(3) -0.002(2) -0.023(2) -0.007(2)
C35A 0.029(3) 0.054(3) 0.040(3) -0.023(3) -0.008(2) -0.009(2)
C40B 0.029(3) 0.019(2) 0.091(5) -0.013(3) -0.023(3) -0.003(2)
C26B 0.047(3) 0.021(2) 0.030(3) 0.002(2) -0.004(2) -0.001(2)
C47A 0.028(3) 0.067(4) 0.060(4) -0.045(3) -0.022(3) 0.019(3)
C41B 0.032(3) 0.032(3) 0.062(4) -0.011(3) -0.010(3) -0.006(2)
C41A 0.049(4) 0.048(3) 0.035(3) -0.006(3) -0.008(3) 0.022(3)
C25A 0.025(3) 0.065(3) 0.097(4) -0.068(3) -0.032(3) 0.022(2)
C40A 0.039(3) 0.042(3) 0.054(4) -0.007(3) -0.008(3) 0.025(3)
C34A 0.041(3) 0.056(4) 0.031(3) -0.012(3) -0.008(2) -0.016(3)
C44A 0.082(5) 0.030(3) 0.027(3) -0.014(2) -0.001(3) 0.011(3)
C51B 0.025(6) 0.032(7) 0.037(7) -0.026(6) 0.000(5) -0.005(6)
C61 0.048(4) 0.041(3) 0.039(3) -0.014(2) -0.013(3) 0.005(3)
C60 0.042(3) 0.051(3) 0.039(3) -0.008(3) -0.003(3) -0.011(3)
C62 0.040(3) 0.060(4) 0.040(3) -0.019(3) -0.001(3) 0.001(3)
Si3B 0.0184(19) 0.0183(12) 0.0171(12) -0.0051(9) -0.0014(10) 0.0024(10)
Si1B 0.021(2) 0.0205(12) 0.0176(12) -0.0060(10) -0.0033(10) -0.0006(10)
C47B 0.029(5) 0.032(5) 0.022(4) -0.002(4) -0.001(4) -0.002(4)
C45B 0.045(7) 0.033(5) 0.028(5) -0.004(4) -0.019(5) -0.009(5)
Si2B 0.0194(16) 0.0223(15) 0.0253(18) -0.0148(14) 0.0039(14) -0.0048(12)
Si4B 0.0147(14) 0.0196(14) 0.0219(17) -0.0112(14) -0.0018(12) 0.0008(10)
C64 0.124(8) 0.038(3) 0.079(5) -0.033(4) 0.060(6) -0.011(5)
C63 0.114(8) 0.044(4) 0.068(5) -0.011(4) 0.047(5) 0.007(4)
C65 0.099(6) 0.067(5) 0.059(4) -0.023(4) 0.035(4) -0.013(5)
C49B 0.028(5) 0.031(5) 0.049(6) -0.028(5) -0.006(4) -0.002(4)
C50B 0.028(5) 0.045(6) 0.030(5) -0.026(5) -0.007(4) 0.003(4)
C48B 0.017(6) 0.035(7) 0.034(7) -0.023(6) 0.001(5) 0.003(6)
C46B 0.036(6) 0.016(4) 0.033(6) -0.007(4) -0.010(5) -0.003(4)
C44B 0.036(6) 0.019(5) 0.024(5) -0.009(4) -0.009(5) -0.006(4)
Si4A 0.0279(15) 0.0157(7) 0.0255(8) -0.0034(6) -0.0076(8) 0.0022(7)
C49A 0.044(4) 0.023(3) 0.033(3) -0.007(2) -0.008(3) 0.017(3)
C51A 0.087(5) 0.040(3) 0.027(3) 0.001(2) 0.005(3) 0.015(3)
C52B 0.027(3) 0.036(3) 0.136(6) -0.046(4) -0.013(4) 0.004(2)
C55B 0.069(5) 0.067(4) 0.033(3) 0.007(3) -0.015(3) -0.047(4)
C57B 0.091(8) 0.052(5) 0.051(5) 0.007(4) -0.013(5) -0.042(6)
Si5A 0.020(5) 0.022(3) 0.019(3) -0.006(2) -0.010(3) -0.006(3)
C50A 0.046(10) 0.027(8) 0.030(10) -0.003(7) -0.022(9) -0.017(9)
C58B 0.032(10) 0.031(9) 0.013(7) -0.010(7) 0.003(6) -0.001(7)
Si7B 0.035(4) 0.017(3) 0.021(4) -0.003(3) -0.008(3) 0.001(2)
Si8B 0.0426(18) 0.0227(12) 0.0359(18) 0.0122(12) -0.0082(14) -0.0060(10)
C53B 0.027(8) 0.029(8) 0.035(8) -0.019(7) -0.006(6) 0.002(6)
C54B 0.042(9) 0.021(5) 0.108(16) 0.012(8) -0.034(10) -0.003(5)
Si6B 0.0260(16) 0.0148(16) 0.056(6) -0.017(2) -0.015(2) 0.0038(11)
Si5B 0.0169(17) 0.0251(19) 0.020(4) -0.008(2) 0.0000(19) -0.0057(13)
C21A 0.043(3) 0.023(3) 0.122(5) -0.016(3) 0.046(4) -0.007(2)
C19A 0.072(4) 0.033(3) 0.072(4) 0.007(3) 0.051(3) 0.018(3)
C18A 0.045(3) 0.026(2) 0.051(3) -0.001(2) 0.024(3) 0.011(2)
C22A 0.018(2) 0.018(2) 0.102(4) -0.026(2) 0.021(3) -0.0053(18)
C23A 0.015(2) 0.034(3) 0.116(4) -0.046(3) -0.008(3) 0.000(2)
C20A 0.071(4) 0.019(3) 0.114(5) 0.003(3) 0.071(4) 0.005(3)
C26A 0.035(3) 0.071(3) 0.073(3) -0.060(3) -0.034(3) 0.035(3)
C24A 0.014(2) 0.040(2) 0.089(3) -0.049(3) -0.016(2) 0.0091(19)
C27A 0.033(3) 0.052(3) 0.050(3) -0.038(2) -0.020(2) 0.023(2)
C29A 0.012(2) 0.029(2) 0.051(3) -0.030(2) -0.0096(19) 0.0059(17)
C28A 0.019(2) 0.031(2) 0.041(3) -0.025(2) -0.0062(19) 0.0090(18)
N4A 0.043(2) 0.0166(16) 0.0239(18) -0.0078(14) -0.0114(17) -0.0007(16)

loop_
_atom_type_symbol
_atom_type_description
_atom_type_scat_dispersion_real
_atom_type_scat_dispersion_imag
_atom_type_scat_source
C C 0.0033 0.0016 'International Tables Vol C Tables 4.2.6.8 and 6.1.1.4'
H H 0.0000 0.0000 'International Tables Vol C Tables 4.2.6.8 and 6.1.1.4'
N N 0.0061 0.0033 'International Tables Vol C Tables 4.2.6.8 and 6.1.1.4'
Si Si 0.0817 0.0704 'International Tables Vol C Tables 4.2.6.8 and 6.1.1.4'
Y Y -2.7962 3.5667 'International Tables Vol C Tables 4.2.6.8 and 6.1.1.4'

loop_
_geom_angle_atom_site_label_1
_geom_angle_atom_site_label_2
_geom_angle_atom_site_label_3
_geom_angle
_geom_angle_site_symmetry_1
_geom_angle_site_symmetry_3
N2A Y1 N3A 66.84(13) . .
N2A Y1 N1A 66.01(12) . .
N3A Y1 N1A 132.85(11) . .
N5A Y1 N2A 121.66(12) . .
N5A Y1 N3A 105.63(12) . .
N5A Y1 N1A 98.73(12) . .
N4A Y1 N2A 107.73(12) . .
N4A Y1 N3A 92.59(13) . .
N4A Y1 N1A 101.36(13) . .
N4A Y1 N5A 130.60(12) . .
N2B Y2 N1B 65.91(12) . .
N2B Y2 N3B 66.98(12) . .
N3B Y2 N1B 132.87(10) . .
N4B Y2 N1B 100.13(14) . .
N4B Y2 N2B 110.16(13) . .
N4B Y2 N3B 94.64(14) . .
N4B Y2 N5B 132.21(15) . .
N5B Y2 N1B 98.13(14) . .
N5B Y2 N2B 117.62(15) . .
N5B Y2 N3B 104.28(13) . .
N5A Si2A H2A 107.8 . .
N5A Si2A C46A 112.5(2) . .
N5A Si2A C45A 114.0(2) . .
C46A Si2A H2A 107.8 . .
C46A Si2A C45A 106.5(2) . .
C45A Si2A H2A 107.8 . .
C48A Si3A H3A 106.0 . .
C47A Si3A H3A 106.0 . .
C47A Si3A C48A 106.1(2) . .
N4A Si3A H3A 106.0 . .
N4A Si3A C48A 114.6(2) . .
N4A Si3A C47A 117.2(2) . .
N5A Si1A H1A 104.9 . .
N5A Si1A C52A 117.2(2) . .
N5A Si1A C44A 116.0(2) . .
C52A Si1A H1A 104.9 . .
C44A Si1A H1A 104.9 . .
C44A Si1A C52A 107.7(3) . .
C2B N1B Y2 132.1(3) . .
C2B N1B C6B 116.8(4) . .
C6B N1B Y2 111.2(3) . .
C7A N2A Y1 125.7(3) . .
C10A N2A Y1 124.4(3) . .
C10A N2A C7A 107.5(4) . .
C7B N2B Y2 126.9(3) . .
C10B N2B Y2 124.9(3) . .
C10B N2B C7B 107.3(3) . .
C15A N3A Y1 131.7(3) . .
C15A N3A C11A 116.9(4) . .
C11A N3A Y1 111.4(3) . .
C2A N1A Y1 130.9(3) . .
C2A N1A C6A 116.9(4) . .
C6A N1A Y1 112.0(3) . .
C11B N3B Y2 111.6(3) . .
C15B N3B Y2 131.8(3) . .
C15B N3B C11B 116.4(4) . .
Si2A N5A Y1 131.81(17) . .
Si1A N5A Y1 103.97(16) . .
Si1A N5A Si2A 124.17(19) . .
Si3B N4B Y2 121.5(2) . .
Si3B N4B Si2B 116.5(3) . .
Si1B N4B Y2 128.35(18) . .
Si2B N4B Y2 118.3(2) . .
Si4B N4B Y2 99.8(2) . .
Si4B N4B Si1B 125.0(3) . .
C29B C16B C2B 119.0(4) . .
C17B C16B C29B 121.0(4) . .
C17B C16B C2B 118.6(4) . .
C24B C23B H23B 118.9 . .
C24B C23B C22B 122.2(4) . .
C22B C23B H23B 118.9 . .
C16B C29B C24B 119.3(4) . .
C16B C29B C28B 122.0(4) . .
C28B C29B C24B 118.6(4) . .
N1B C2B C16B 121.9(4) . .
N1B C2B C3B 123.0(4) . .
C3B C2B C16B 115.0(4) . .
N1B C6B C7B 116.9(4) . .
N1B C6B C5B 122.3(4) . .
C5B C6B C7B 120.8(4) . .
N1A C2A C16A 121.0(4) . .
N1A C2A C3A 123.0(4) . .
C3A C2A C16A 115.9(4) . .
C11B C12B H12B 120.1 . .
C13B C12B H12B 120.1 . .
C13B C12B C11B 119.8(4) . .
C16B C17B C22B 119.5(4) . .
C16B C17B C18B 123.0(4) . .
C18B C17B C22B 117.5(4) . .
C23B C24B C29B 119.3(4) . .
C23B C24B C25B 122.0(4) . .
C25B C24B C29B 118.7(4) . .
N2A C7A C6A 118.2(4) . .
N2A C7A C8A 109.5(4) . .
C8A C7A C6A 132.2(4) . .
Si7B N5B Y2 118.3(3) . .
Si8B N5B Y2 108.0(2) . .
Si8B N5B Si6B 116.4(6) . .
Si6B N5B Y2 135.6(6) . .
Si5B N5B Y2 116.9(4) . .
Si5B N5B Si7B 123.7(5) . .
C23B C22B C17B 118.7(4) . .
C23B C22B C21B 122.4(4) . .
C21B C22B C17B 118.8(4) . .
N2B C7B C6B 118.7(4) . .
N2B C7B C56B 109.8(4) . .
C56B C7B C6B 131.5(4) . .
C17A C16A C2A 120.4(4) . .
C17A C16A C29A 120.6(4) . .
C29A C16A C2A 117.7(4) . .
C43A C38A C39A 119.4(5) . .
C37A C38A C43A 119.6(4) . .
C37A C38A C39A 120.9(5) . .
N3A C15A C30A 121.9(4) . .
N3A C15A C14A 122.5(4) . .
C14A C15A C30A 115.6(4) . .
N2A C10A C11A 118.7(4) . .
N2A C10A C9A 109.4(4) . .
C9A C10A C11A 131.8(4) . .
N3B C11B C12B 122.5(4) . .
N3B C11B C10B 116.6(4) . .
C12B C11B C10B 121.0(4) . .
C12B C13B H13B 120.8 . .
C12B C13B C14B 118.4(4) . .
C14B C13B H13B 120.8 . .
N1A C6A C7A 116.9(4) . .
N1A C6A C5A 122.1(4) . .
C5A C6A C7A 121.1(4) . .
C31B C32B H32B 119.3 . .
C33B C32B H32B 119.3 . .
C33B C32B C31B 121.4(5) . .
N2B C10B C11B 119.1(4) . .
N2B C10B C9B 109.5(4) . .
C9B C10B C11B 131.3(4) . .
C38A C43A C42A 118.0(4) . .
C30A C43A C38A 120.3(4) . .
C30A C43A C42A 121.7(5) . .
C2A C3A H3AA 120.1 . .
C4A C3A C2A 119.8(4) . .
C4A C3A H3AA 120.1 . .
C17B C18B H18B 119.5 . .
C19B C18B C17B 121.1(4) . .
C19B C18B H18B 119.5 . .
C29B C28B H28B 119.9 . .
C27B C28B C29B 120.1(4) . .
C27B C28B H28B 119.9 . .
C31A C32A H32A 119.9 . .
C33A C32A H32A 119.9 . .
C33A C32A C31A 120.2(5) . .
N3A C11A C10A 117.6(4) . .
N3A C11A C12A 122.1(5) . .
C12A C11A C10A 120.3(4) . .
C38A C37A H37A 119.6 . .
C38A C37A C36A 120.9(5) . .
C36A C37A H37A 119.6 . .
C32B C31B C36B 118.1(5) . .
C30B C31B C32B 123.2(4) . .
C30B C31B C36B 118.6(4) . .
C3A C4A H4A 120.9 . .
C5A C4A C3A 118.2(4) . .
C5A C4A H4A 120.9 . .
C10A C9A H9A 126.6 . .
C8A C9A C10A 106.7(4) . .
C8A C9A H9A 126.6 . .
C7A C8A H8A 126.6 . .
C9A C8A C7A 106.8(4) . .
C9A C8A H8A 126.6 . .
C43A C30A C15A 120.1(4) . .
C43A C30A C31A 119.7(4) . .
C31A C30A C15A 118.5(4) . .
C31B C30B C15B 117.9(4) . .
C43B C30B C31B 120.9(4) . .
C43B C30B C15B 119.7(4) . .
C5B C4B H4B 120.6 . .
C3B C4B H4B 120.6 . .
C3B C4B C5B 118.9(4) . .
N3B C15B C30B 121.7(4) . .
N3B C15B C14B 122.9(4) . .
C14B C15B C30B 115.5(4) . .
C6B C5B H5B 120.2 . .
C4B C5B C6B 119.6(4) . .
C4B C5B H5B 120.2 . .
C2B C3B H3B 120.3 . .
C4B C3B C2B 119.3(4) . .
C4B C3B H3B 120.3 . .
C10B C9B H9B 126.7 . .
C56B C9B C10B 106.5(4) . .
C56B C9B H9B 126.7 . .
C22B C21B H21B 119.2 . .
C20B C21B C22B 121.5(4) . .
C20B C21B H21B 119.2 . .
C37B C36B C31B 119.8(5) . .
C37B C36B C35B 122.0(5) . .
C35B C36B C31B 118.1(5) . .
C7B C56B C9B 106.9(4) . .
C7B C56B H56B 126.6 . .
C9B C56B H56B 126.6 . .
C21B C20B H20B 119.9 . .
C21B C20B C19B 120.2(4) . .
C19B C20B H20B 119.9 . .
C6A C5A H5A 120.0 . .
C4A C5A C6A 119.9(4) . .
C4A C5A H5A 120.0 . .
Si2A C46A H46D 109.5 . .
Si2A C46A H46E 109.5 . .
Si2A C46A H46F 109.5 . .
H46D C46A H46E 109.5 . .
H46D C46A H46F 109.5 . .
H46E C46A H46F 109.5 . .
C30A C31A C32A 121.8(5) . .
C30A C31A C36A 119.4(4) . .
C36A C31A C32A 118.8(4) . .
C18B C19B C20B 120.9(4) . .
C18B C19B H19B 119.5 . .
C20B C19B H19B 119.5 . .
C37A C36A C31A 120.0(4) . .
C37A C36A C35A 121.7(5) . .
C31A C36A C35A 118.3(5) . .
C24B C25B H25B 119.6 . .
C26B C25B C24B 120.8(4) . .
C26B C25B H25B 119.6 . .
C32B C33B H33B 119.7 . .
C32B C33B C34B 120.7(5) . .
C34B C33B H33B 119.7 . .
C13B C14B H14B 120.0 . .
C15B C14B C13B 120.0(4) . .
C15B C14B H14B 120.0 . .
C43A C42A H42A 119.7 . .
C41A C42A C43A 120.6(5) . .
C41A C42A H42A 119.7 . .
C30B C43B C38B 120.2(5) . .
C30B C43B C42B 122.4(4) . .
C42B C43B C38B 117.2(4) . .
C16A C17A C18A 122.4(5) . .
C16A C17A C22A 119.3(5) . .
C18A C17A C22A 118.3(5) . .
C36B C37B H37B 119.1 . .
C36B C37B C38B 121.9(4) . .
C38B C37B H37B 119.1 . .
C37B C38B C43B 118.5(5) . .
C37B C38B C39B 122.1(5) . .
C39B C38B C43B 119.4(5) . .
C43B C42B H42B 118.8 . .
C41B C42B C43B 122.3(5) . .
C41B C42B H42B 118.8 . .
Si3A C48A H48D 109.5 . .
Si3A C48A H48E 109.5 . .
Si3A C48A H48F 109.5 . .
H48D C48A H48E 109.5 . .
H48D C48A H48F 109.5 . .
H48E C48A H48F 109.5 . .
C36B C35B H35B 119.1 . .
C34B C35B C36B 121.8(5) . .
C34B C35B H35B 119.1 . .
C38A C39A H39A 119.8 . .
C40A C39A C38A 120.4(5) . .
C40A C39A H39A 119.8 . .
C15A C14A H14A 120.1 . .
C13A C14A C15A 119.9(5) . .
C13A C14A H14A 120.1 . .
C38B C39B H39B 119.5 . .
C40B C39B C38B 121.0(5) . .
C40B C39B H39B 119.5 . .
C11A C12A H12A 120.0 . .
C13A C12A C11A 120.1(5) . .
C13A C12A H12A 120.0 . .
C33B C34B H34B 120.0 . .
C35B C34B C33B 119.9(5) . .
C35B C34B H34B 120.0 . .
C32A C33A H33A 119.3 . .
C32A C33A C34A 121.4(5) . .
C34A C33A H33A 119.3 . .
C28B C27B H27B 119.3 . .
C28B C27B C26B 121.3(5) . .
C26B C27B H27B 119.3 . .
Si2A C45A H45D 109.5 . .
Si2A C45A H45E 109.5 . .
Si2A C45A H45F 109.5 . .
H45D C45A H45E 109.5 . .
H45D C45A H45F 109.5 . .
H45E C45A H45F 109.5 . .
Si1A C52A H52G 109.5 . .
Si1A C52A H52H 109.5 . .
Si1A C52A H52I 109.5 . .
H52G C52A H52H 109.5 . .
H52G C52A H52I 109.5 . .
H52H C52A H52I 109.5 . .
C14A C13A H13A 120.8 . .
C12A C13A C14A 118.5(4) . .
C12A C13A H13A 120.8 . .
C36A C35A H35A 119.6 . .
C34A C35A C36A 120.8(5) . .
C34A C35A H35A 119.6 . .
C39B C40B H40B 119.7 . .
C39B C40B C41B 120.5(5) . .
C41B C40B H40B 119.7 . .
C25B C26B C27B 120.3(4) . .
C25B C26B H26B 119.8 . .
C27B C26B H26B 119.8 . .
Si3A C47A H47D 109.5 . .
Si3A C47A H47E 109.5 . .
Si3A C47A H47F 109.5 . .
H47D C47A H47E 109.5 . .
H47D C47A H47F 109.5 . .
H47E C47A H47F 109.5 . .
C42B C41B C40B 119.4(6) . .
C42B C41B H41B 120.3 . .
C40B C41B H41B 120.3 . .
C42A C41A H41A 119.5 . .
C42A C41A C40A 121.0(5) . .
C40A C41A H41A 119.5 . .
C26A C25A H25A 119.2 . .
C26A C25A C24A 121.7(5) . .
C24A C25A H25A 119.2 . .
C39A C40A C41A 120.4(5) . .
C39A C40A H40A 119.8 . .
C41A C40A H40A 119.8 . .
C33A C34A H34A 119.7 . .
C35A C34A C33A 120.6(5) . .
C35A C34A H34A 119.7 . .
Si1A C44A H44D 109.5 . .
Si1A C44A H44E 109.5 . .
Si1A C44A H44F 109.5 . .
H44D C44A H44E 109.5 . .
H44D C44A H44F 109.5 . .
H44E C44A H44F 109.5 . .
H51A C51B H51B 109.5 . .
H51A C51B H51C 109.5 . .
H51B C51B H51C 109.5 . .
Si2B C51B H51A 109.5 . .
Si2B C51B H51B 109.5 . .
Si2B C51B H51C 109.5 . .
C60 C61 H61 119.7 . .
C60 C61 C62 120.6(5) . .
C62 C61 H61 119.7 . .
C61 C60 H60 120.2 . .
C61 C60 C62 119.6(5) . 2_775
C62 C60 H60 120.2 2_775 .
C61 C62 C60 119.8(5) . 2_775
C61 C62 H62 120.1 . .
C60 C62 H62 120.1 2_775 .
N4B Si3B H3BA 110.0 . .
N4B Si3B C47B 109.5(3) . .
N4B Si3B C46B 107.0(4) . .
C47B Si3B H3BA 110.0 . .
C47B Si3B C46B 110.2(5) . .
C46B Si3B H3BA 110.0 . .
N4B Si1B H1B 109.9 . .
N4B Si1B C44B 109.9(3) . .
C45B Si1B N4B 111.3(4) . .
C45B Si1B H1B 109.9 . .
C45B Si1B C44B 105.9(5) . .
C44B Si1B H1B 109.9 . .
Si3B C47B H47A 109.5 . .
Si3B C47B H47B 109.5 . .
Si3B C47B H47C 109.5 . .
H47A C47B H47B 109.5 . .
H47A C47B H47C 109.5 . .
H47B C47B H47C 109.5 . .
Si1B C45B H45A 109.5 . .
Si1B C45B H45B 109.5 . .
Si1B C45B H45C 109.5 . .
H45A C45B H45B 109.5 . .
H45A C45B H45C 109.5 . .
H45B C45B H45C 109.5 . .
N4B Si2B C51B 117.6(4) . .
N4B Si2B H2B 104.7 . .
N4B Si2B C50B 117.6(4) . .
C51B Si2B H2B 104.7 . .
C51B Si2B C50B 106.0(5) . .
C50B Si2B H2B 104.7 . .
N4B Si4B H4BA 106.7 . .
N4B Si4B C49B 118.7(4) . .
N4B Si4B C48B 110.1(4) . .
C49B Si4B H4BA 106.7 . .
C48B Si4B H4BA 106.7 . .
C48B Si4B C49B 107.3(5) . .
C63 C64 H64 119.5 . .
C63 C64 C65 120.9(7) . .
C65 C64 H64 119.5 . .
C64 C63 H63 120.0 . .
C64 C63 C65 120.1(9) . 2_686
C65 C63 H63 120.0 2_686 .
C64 C65 H65 120.5 . .
C63 C65 C64 119.0(9) 2_686 .
C63 C65 H65 120.5 2_686 .
Si4B C49B H49A 109.5 . .
Si4B C49B H49B 109.5 . .
Si4B C49B H49C 109.5 . .
H49A C49B H49B 109.5 . .
H49A C49B H49C 109.5 . .
H49B C49B H49C 109.5 . .
Si2B C50B H50A 109.5 . .
Si2B C50B H50B 109.5 . .
Si2B C50B H50C 109.5 . .
H50A C50B H50B 109.5 . .
H50A C50B H50C 109.5 . .
H50B C50B H50C 109.5 . .
Si4B C48B H48A 109.5 . .
Si4B C48B H48B 109.5 . .
Si4B C48B H48C 109.5 . .
H48A C48B H48B 109.5 . .
H48A C48B H48C 109.5 . .
H48B C48B H48C 109.5 . .
Si3B C46B H46A 109.5 . .
Si3B C46B H46B 109.5 . .
Si3B C46B H46C 109.5 . .
H46A C46B H46B 109.5 . .
H46A C46B H46C 109.5 . .
H46B C46B H46C 109.5 . .
Si1B C44B H44A 109.5 . .
Si1B C44B H44B 109.5 . .
Si1B C44B H44C 109.5 . .
H44A C44B H44B 109.5 . .
H44A C44B H44C 109.5 . .
H44B C44B H44C 109.5 . .
C49A Si4A H4AA 108.7 . .
C49A Si4A C51A 107.3(3) . .
C51A Si4A H4AA 108.7 . .
N4A Si4A H4AA 108.7 . .
N4A Si4A C49A 110.1(3) . .
N4A Si4A C51A 113.2(2) . .
Si4A C49A H49D 109.5 . .
Si4A C49A H49E 109.5 . .
Si4A C49A H49F 109.5 . .
H49D C49A H49E 109.5 . .
H49D C49A H49F 109.5 . .
H49E C49A H49F 109.5 . .
Si4A C51A H51D 109.5 . .
Si4A C51A H51E 109.5 . .
Si4A C51A H51F 109.5 . .
H51D C51A H51E 109.5 . .
H51D C51A H51F 109.5 . .
H51E C51A H51F 109.5 . .
H51G C51A H51H 109.5 . .
H51G C51A H51I 109.5 . .
H51H C51A H51I 109.5 . .
Si5A C51A H51G 109.5 . .
Si5A C51A H51H 109.5 . .
Si5A C51A H51I 109.5 . .
H52D C52B H52E 109.5 . .
H52D C52B H52F 109.5 . .
H52E C52B H52F 109.5 . .
H52A C52B H52B 109.5 . .
H52A C52B H52C 109.5 . .
H52B C52B H52C 109.5 . .
Si6B C52B H52D 109.5 . .
Si6B C52B H52E 109.5 . .
Si6B C52B H52F 109.5 . .
Si5B C52B H52A 109.5 . .
Si5B C52B H52B 109.5 . .
Si5B C52B H52C 109.5 . .
H55A C55B H55B 109.5 . .
H55A C55B H55C 109.5 . .
H55B C55B H55C 109.5 . .
H55D C55B H55E 109.5 . .
H55D C55B H55F 109.5 . .
H55E C55B H55F 109.5 . .
Si7B C55B H55A 109.5 . .
Si7B C55B H55B 109.5 . .
Si7B C55B H55C 109.5 . .
Si8B C55B H55D 109.5 . .
Si8B C55B H55E 109.5 . .
Si8B C55B H55F 109.5 . .
H57A C57B H57B 109.5 . .
H57A C57B H57C 109.5 . .
H57B C57B H57C 109.5 . .
Si8B C57B H57A 109.5 . .
Si8B C57B H57B 109.5 . .
Si8B C57B H57C 109.5 . .
C51A Si5A H5AA 115.9 . .
C50A Si5A C51A 96.3(10) . .
C50A Si5A H5AA 115.9 . .
N4A Si5A C51A 104.0(5) . .
N4A Si5A H5AA 115.9 . .
N4A Si5A C50A 106.5(9) . .
Si5A C50A H50D 109.5 . .
Si5A C50A H50E 109.5 . .
Si5A C50A H50F 109.5 . .
H50D C50A H50E 109.5 . .
H50D C50A H50F 109.5 . .
H50E C50A H50F 109.5 . .
H58A C58B H58B 109.5 . .
H58A C58B H58C 109.5 . .
H58B C58B H58C 109.5 . .
Si7B C58B H58A 109.5 . .
Si7B C58B H58B 109.5 . .
Si7B C58B H58C 109.5 . .
N5B Si7B H7B 111.4 . .
C55B Si7B N5B 105.9(4) . .
C55B Si7B H7B 111.4 . .
C58B Si7B N5B 110.3(7) . .
C58B Si7B C55B 106.3(7) . .
C58B Si7B H7B 111.4 . .
N5B Si8B C55B 117.7(3) . .
N5B Si8B C57B 111.9(5) . .
N5B Si8B H8B 106.6 . .
C55B Si8B H8B 106.6 . .
C57B Si8B C55B 106.8(4) . .
C57B Si8B H8B 106.6 . .
H53A C53B H53B 109.5 . .
H53A C53B H53C 109.5 . .
H53B C53B H53C 109.5 . .
Si5B C53B H53A 109.5 . .
Si5B C53B H53B 109.5 . .
Si5B C53B H53C 109.5 . .
H54A C54B H54B 109.5 . .
H54A C54B H54C 109.5 . .
H54B C54B H54C 109.5 . .
Si6B C54B H54A 109.5 . .
Si6B C54B H54B 109.5 . .
Si6B C54B H54C 109.5 . .
N5B Si6B C52B 107.9(5) . .
N5B Si6B C54B 120.6(6) . .
N5B Si6B H6B 105.8 . .
C52B Si6B H6B 105.8 . .
C54B Si6B C52B 110.0(7) . .
C54B Si6B H6B 105.8 . .
N5B Si5B C53B 104.9(7) . .
N5B Si5B H5BA 110.7 . .
C52B Si5B N5B 118.0(4) . .
C52B Si5B C53B 101.2(5) . .
C52B Si5B H5BA 110.7 . .
C53B Si5B H5BA 110.7 . .
C22A C21A H21A 119.4 . .
C20A C21A H21A 119.4 . .
C20A C21A C22A 121.3(7) . .
C18A C19A H19A 119.2 . .
C18A C19A C20A 121.7(7) . .
C20A C19A H19A 119.2 . .
C17A C18A H18A 120.1 . .
C19A C18A C17A 119.8(6) . .
C19A C18A H18A 120.1 . .
C21A C22A C17A 118.5(7) . .
C23A C22A C17A 120.0(5) . .
C23A C22A C21A 121.4(6) . .
C22A C23A H23A 119.3 . .
C22A C23A C24A 121.4(5) . .
C24A C23A H23A 119.3 . .
C21A C20A C19A 120.4(6) . .
C21A C20A H20A 119.8 . .
C19A C20A H20A 119.8 . .
C25A C26A H26A 119.9 . .
C25A C26A C27A 120.2(5) . .
C27A C26A H26A 119.9 . .
C25A C24A C29A 118.4(5) . .
C23A C24A C25A 122.0(5) . .
C23A C24A C29A 119.6(5) . .
C26A C27A H27A 119.7 . .
C28A C27A C26A 120.6(5) . .
C28A C27A H27A 119.7 . .
C16A C29A C24A 119.0(4) . .
C16A C29A C28A 122.8(4) . .
C28A C29A C24A 118.0(4) . .
C27A C28A C29A 121.0(4) . .
C27A C28A H28A 119.5 . .
C29A C28A H28A 119.5 . .
Si3A N4A Y1 108.76(17) . .
Si3A N4A Si4A 128.6(2) . .
Si3A N4A Si5A 115.8(3) . .
Si4A N4A Y1 122.46(18) . .
Si5A N4A Y1 125.1(3) . .

loop_
_geom_bond_atom_site_label_1
_geom_bond_atom_site_label_2
_geom_bond_distance
_geom_bond_site_symmetry_2
Y1 N2A 2.266(3) .
Y1 N3A 2.648(4) .
Y1 N1A 2.671(4) .
Y1 N5A 2.249(3) .
Y1 N4A 2.214(3) .
Y2 N1B 2.706(3) .
Y2 N2B 2.245(3) .
Y2 N3B 2.643(4) .
Y2 N4B 2.206(4) .
Y2 N5B 2.239(4) .
Si2A H2A 1.0000 .
Si2A N5A 1.715(3) .
Si2A C46A 1.865(5) .
Si2A C45A 1.882(5) .
Si3A H3A 1.0000 .
Si3A C48A 1.858(5) .
Si3A C47A 1.854(5) .
Si3A N4A 1.702(4) .
Si1A H1A 1.0000 .
Si1A N5A 1.697(3) .
Si1A C52A 1.865(6) .
Si1A C44A 1.855(6) .
N1B C2B 1.344(6) .
N1B C6B 1.379(5) .
N2A C7A 1.361(6) .
N2A C10A 1.350(6) .
N2B C7B 1.365(5) .
N2B C10B 1.356(6) .
N3A C15A 1.357(6) .
N3A C11A 1.365(6) .
N1A C2A 1.347(6) .
N1A C6A 1.373(5) .
N3B C11B 1.378(5) .
N3B C15B 1.352(5) .
N4B Si3B 1.589(4) .
N4B Si1B 1.875(5) .
N4B Si2B 1.722(4) .
N4B Si4B 1.686(4) .
C16B C29B 1.408(6) .
C16B C2B 1.499(6) .
C16B C17B 1.398(6) .
C23B H23B 0.9500 .
C23B C24B 1.386(6) .
C23B C22B 1.398(6) .
C29B C24B 1.436(6) .
C29B C28B 1.426(6) .
C2B C3B 1.399(6) .
C6B C7B 1.438(6) .
C6B C5B 1.389(6) .
C2A C16A 1.503(6) .
C2A C3A 1.383(6) .
C12B H12B 0.9500 .
C12B C11B 1.381(6) .
C12B C13B 1.369(6) .
C17B C22B 1.445(6) .
C17B C18B 1.429(6) .
C24B C25B 1.429(6) .
C7A C6A 1.446(6) .
C7A C8A 1.390(6) .
N5B Si7B 1.885(9) .
N5B Si8B 1.637(6) .
N5B Si6B 1.701(5) .
N5B Si5B 1.780(7) .
C22B C21B 1.414(6) .
C7B C56B 1.388(6) .
C16A C17A 1.400(6) .
C16A C29A 1.409(7) .
C38A C43A 1.424(7) .
C38A C37A 1.392(7) .
C38A C39A 1.429(7) .
C15A C30A 1.493(6) .
C15A C14A 1.386(6) .
C10A C11A 1.442(7) .
C10A C9A 1.399(6) .
C11B C10B 1.441(6) .
C13B H13B 0.9500 .
C13B C14B 1.383(6) .
C6A C5A 1.389(6) .
C32B H32B 0.9500 .
C32B C31B 1.426(7) .
C32B C33B 1.358(7) .
C10B C9B 1.404(6) .
C43A C30A 1.405(6) .
C43A C42A 1.429(7) .
C3A H3AA 0.9500 .
C3A C4A 1.381(6) .
C18B H18B 0.9500 .
C18B C19B 1.361(6) .
C28B H28B 0.9500 .
C28B C27B 1.358(6) .
C32A H32A 0.9500 .
C32A C31A 1.435(7) .
C32A C33A 1.356(7) .
C11A C12A 1.399(6) .
C37A H37A 0.9500 .
C37A C36A 1.393(7) .
C31B C30B 1.408(7) .
C31B C36B 1.439(6) .
C4A H4A 0.9500 .
C4A C5A 1.375(7) .
C9A H9A 0.9500 .
C9A C8A 1.381(7) .
C8A H8A 0.9500 .
C30A C31A 1.411(7) .
C30B C15B 1.501(6) .
C30B C43B 1.389(6) .
C4B H4B 0.9500 .
C4B C5B 1.377(7) .
C4B C3B 1.376(6) .
C15B C14B 1.375(7) .
C5B H5B 0.9500 .
C3B H3B 0.9500 .
C9B H9B 0.9500 .
C9B C56B 1.389(7) .
C21B H21B 0.9500 .
C21B C20B 1.356(7) .
C36B C37B 1.382(7) .
C36B C35B 1.432(7) .
C56B H56B 0.9500 .
C20B H20B 0.9500 .
C20B C19B 1.407(7) .
C5A H5A 0.9500 .
C46A H46D 0.9800 .
C46A H46E 0.9800 .
C46A H46F 0.9800 .
C31A C36A 1.431(7) .
C19B H19B 0.9500 .
C36A C35A 1.437(7) .
C25B H25B 0.9500 .
C25B C26B 1.348(7) .
C33B H33B 0.9500 .
C33B C34B 1.418(7) .
C14B H14B 0.9500 .
C42A H42A 0.9500 .
C42A C41A 1.355(7) .
C43B C38B 1.436(6) .
C43B C42B 1.413(7) .
C17A C18A 1.410(8) .
C17A C22A 1.434(7) .
C37B H37B 0.9500 .
C37B C38B 1.394(8) .
C38B C39B 1.417(7) .
C42B H42B 0.9500 .
C42B C41B 1.357(7) .
C48A H48D 0.9800 .
C48A H48E 0.9800 .
C48A H48F 0.9800 .
C35B H35B 0.9500 .
C35B C34B 1.351(8) .
C39A H39A 0.9500 .
C39A C40A 1.349(8) .
C14A H14A 0.9500 .
C14A C13A 1.383(7) .
C39B H39B 0.9500 .
C39B C40B 1.344(9) .
C12A H12A 0.9500 .
C12A C13A 1.362(8) .
C34B H34B 0.9500 .
C33A H33A 0.9500 .
C33A C34A 1.409(8) .
C27B H27B 0.9500 .
C27B C26B 1.418(7) .
C45A H45D 0.9800 .
C45A H45E 0.9800 .
C45A H45F 0.9800 .
C52A H52G 0.9800 .
C52A H52H 0.9800 .
C52A H52I 0.9800 .
C13A H13A 0.9500 .
C35A H35A 0.9500 .
C35A C34A 1.353(8) .
C40B H40B 0.9500 .
C40B C41B 1.428(8) .
C26B H26B 0.9500 .
C47A H47D 0.9800 .
C47A H47E 0.9800 .
C47A H47F 0.9800 .
C41B H41B 0.9500 .
C41A H41A 0.9500 .
C41A C40A 1.416(8) .
C25A H25A 0.9500 .
C25A C26A 1.333(9) .
C25A C24A 1.421(8) .
C40A H40A 0.9500 .
C34A H34A 0.9500 .
C44A H44D 0.9800 .
C44A H44E 0.9800 .
C44A H44F 0.9800 .
C51B H51A 0.9800 .
C51B H51B 0.9800 .
C51B H51C 0.9800 .
C51B Si2B 1.856(14) .
C61 H61 0.9500 .
C61 C60 1.359(8) .
C61 C62 1.371(8) .
C60 H60 0.9500 .
C60 C62 1.394(8) 2_775
C62 H62 0.9500 .
Si3B H3BA 1.0000 .
Si3B C47B 1.864(9) .
Si3B C46B 1.868(10) .
Si1B H1B 1.0000 .
Si1B C45B 1.852(10) .
Si1B C44B 1.877(10) .
C47B H47A 0.9800 .
C47B H47B 0.9800 .
C47B H47C 0.9800 .
C45B H45A 0.9800 .
C45B H45B 0.9800 .
C45B H45C 0.9800 .
Si2B H2B 1.0000 .
Si2B C50B 1.860(9) .
Si4B H4BA 1.0000 .
Si4B C49B 1.866(9) .
Si4B C48B 1.852(13) .
C64 H64 0.9500 .
C64 C63 1.335(13) .
C64 C65 1.409(12) .
C63 H63 0.9500 .
C63 C65 1.357(10) 2_686
C65 H65 0.9500 .
C49B H49A 0.9800 .
C49B H49B 0.9800 .
C49B H49C 0.9800 .
C50B H50A 0.9800 .
C50B H50B 0.9800 .
C50B H50C 0.9800 .
C48B H48A 0.9800 .
C48B H48B 0.9800 .
C48B H48C 0.9800 .
C46B H46A 0.9800 .
C46B H46B 0.9800 .
C46B H46C 0.9800 .
C44B H44A 0.9800 .
C44B H44B 0.9800 .
C44B H44C 0.9800 .
Si4A H4AA 1.0000 .
Si4A C49A 1.853(6) .
Si4A C51A 1.857(5) .
Si4A N4A 1.710(4) .
C49A H49D 0.9800 .
C49A H49E 0.9800 .
C49A H49F 0.9800 .
C51A H51D 0.9800 .
C51A H51E 0.9800 .
C51A H51F 0.9800 .
C51A H51G 0.9800 .
C51A H51H 0.9800 .
C51A H51I 0.9800 .
C51A Si5A 2.006(10) .
C52B H52D 0.9800 .
C52B H52E 0.9800 .
C52B H52F 0.9800 .
C52B H52A 0.9800 .
C52B H52B 0.9800 .
C52B H52C 0.9800 .
C52B Si6B 2.001(11) .
C52B Si5B 1.716(9) .
C55B H55A 0.9800 .
C55B H55B 0.9800 .
C55B H55C 0.9800 .
C55B H55D 0.9800 .
C55B H55E 0.9800 .
C55B H55F 0.9800 .
C55B Si7B 1.884(8) .
C55B Si8B 1.875(6) .
C57B H57A 0.9800 .
C57B H57B 0.9800 .
C57B H57C 0.9800 .
C57B Si8B 1.845(10) .
Si5A H5AA 1.0000 .
Si5A C50A 1.91(2) .
Si5A N4A 1.771(8) .
C50A H50D 0.9800 .
C50A H50E 0.9800 .
C50A H50F 0.9800 .
C58B H58A 0.9800 .
C58B H58B 0.9800 .
C58B H58C 0.9800 .
C58B Si7B 1.853(17) .
Si7B H7B 1.0000 .
Si8B H8B 1.0000 .
C53B H53A 0.9800 .
C53B H53B 0.9800 .
C53B H53C 0.9800 .
C53B Si5B 1.878(14) .
C54B H54A 0.9800 .
C54B H54B 0.9800 .
C54B H54C 0.9800 .
C54B Si6B 1.880(14) .
Si6B H6B 1.0000 .
Si5B H5BA 1.0000 .
C21A H21A 0.9500 .
C21A C22A 1.434(8) .
C21A C20A 1.317(11) .
C19A H19A 0.9500 .
C19A C18A 1.367(7) .
C19A C20A 1.404(11) .
C18A H18A 0.9500 .
C22A C23A 1.378(9) .
C23A H23A 0.9500 .
C23A C24A 1.392(8) .
C20A H20A 0.9500 .
C26A H26A 0.9500 .
C26A C27A 1.413(7) .
C24A C29A 1.436(6) .
C27A H27A 0.9500 .
C27A C28A 1.358(7) .
C29A C28A 1.413(6) .
C28A H28A 0.9500 .

loop_
_twin_individual_id
_twin_individual_mass_fraction_refined
1 0.7344(7)
2 0.2656(7)
